data_1502544
loop_
_publ_author_name
'Zhou, Ling'
'Chen, Jie'
'Zhou, Jing'
'Yeung, Ying-Yeung'

_publ_section_title
;
 N-Bromosuccinimide promoted one-pot synthesis of guanidine: scope and
 mechanism.
;
_journal_issue 21
_journal_name_full 'Organic letters'
_journal_page_first 5804
_journal_page_last 5807
_journal_paper_doi 10.1021/ol202402y
_journal_volume 13
_journal_year 2011
_chemical_formula_sum 'C16 H22 N4 O4 S'
_chemical_formula_weight 366.44
_chemical_name_systematic
; 
 ? 
;
_space_group_IT_number 14
_symmetry_cell_setting monoclinic
_symmetry_space_group_name_Hall '-P 2ybc'
_symmetry_space_group_name_H-M 'P 1 21/c 1'
_atom_sites_solution_hydrogens geom
_atom_sites_solution_primary direct
_atom_sites_solution_secondary difmap
_audit_creation_method SHELXL-97
_cell_angle_alpha 90.00
_cell_angle_beta 104.129(2)
_cell_angle_gamma 90.00
_cell_formula_units_Z 4
_cell_length_a 7.6282(6)
_cell_length_b 22.4368(19)
_cell_length_c 10.6878(9)
_cell_measurement_reflns_used 6220
_cell_measurement_temperature 223(2)
_cell_measurement_theta_max 27.57
_cell_measurement_theta_min 2.68
_cell_volume 1773.9(3)
_computing_cell_refinement 'Bruker SMART'
_computing_data_collection 'Bruker SMART'
_computing_data_reduction 'Bruker SAINT'
_computing_molecular_graphics 'Bruker SHELXTL'
_computing_publication_material 'Bruker SHELXTL'
_computing_structure_refinement 'SHELXL-97 (Sheldrick, 1997)'
_computing_structure_solution 'SHELXS-97 (Sheldrick, 1990)'
_diffrn_ambient_temperature 223(2)
_diffrn_measured_fraction_theta_full 1.000
_diffrn_measured_fraction_theta_max 1.000
_diffrn_measurement_device_type 'CCD area detector'
_diffrn_measurement_method 'phi and omega scans'
_diffrn_radiation_monochromator graphite
_diffrn_radiation_source 'fine-focus sealed tube'
_diffrn_radiation_type MoK\a
_diffrn_radiation_wavelength 0.71073
_diffrn_reflns_av_R_equivalents 0.0290
_diffrn_reflns_av_sigmaI/netI 0.0187
_diffrn_reflns_limit_h_max 9
_diffrn_reflns_limit_h_min -9
_diffrn_reflns_limit_k_max 29
_diffrn_reflns_limit_k_min -29
_diffrn_reflns_limit_l_max 13
_diffrn_reflns_limit_l_min -13
_diffrn_reflns_number 22585
_diffrn_reflns_theta_full 27.50
_diffrn_reflns_theta_max 27.50
_diffrn_reflns_theta_min 2.16
_exptl_absorpt_coefficient_mu 0.212
_exptl_absorpt_correction_T_max 0.9016
_exptl_absorpt_correction_T_min 0.8490
_exptl_absorpt_correction_type multi-scan
_exptl_absorpt_process_details 'Sadabs, (Sheldrick 2001)'
_exptl_crystal_colour Yellow
_exptl_crystal_density_diffrn 1.372
_exptl_crystal_density_meas ?
_exptl_crystal_density_method 'not measured'
_exptl_crystal_description Block
_exptl_crystal_F_000 776
_exptl_crystal_size_max 0.80
_exptl_crystal_size_mid 0.60
_exptl_crystal_size_min 0.50
_refine_diff_density_max 0.881
_refine_diff_density_min -0.391
_refine_diff_density_rms 0.074
_refine_ls_extinction_method none
_refine_ls_goodness_of_fit_ref 1.051
_refine_ls_hydrogen_treatment constr
_refine_ls_matrix_type full
_refine_ls_number_parameters 229
_refine_ls_number_reflns 4060
_refine_ls_number_restraints 0
_refine_ls_restrained_S_all 1.051
_refine_ls_R_factor_all 0.0500
_refine_ls_R_factor_gt 0.0472
_refine_ls_shift/su_max 0.000
_refine_ls_shift/su_mean 0.000
_refine_ls_structure_factor_coef Fsqd
_refine_ls_weighting_details 'calc w=1/[\s^2^(Fo^2^)+(0.0739P)^2^+0.8589P] where P=(Fo^2^+2Fc^2^)/3'
_refine_ls_weighting_scheme calc
_refine_ls_wR_factor_gt 0.1307
_refine_ls_wR_factor_ref 0.1330
_reflns_number_gt 3740
_reflns_number_total 4060
_reflns_threshold_expression >2sigma(I)
_cod_data_source_file ol202402y_si_002.cif
_cod_data_source_block 9498
_cod_depositor_comments
;
The following automatic conversions were performed:

'_symmetry_cell_setting' value 'Monoclinic' changed to 'monoclinic'
according to /home/saulius/struct/CIF-dictionaries/cif_core.dic
dictionary named 'cif_core.dic' version 2.4.1 from
2010-06-29.

'_exptl_absorpt_correction_type' value 'Multi-scan'
changed to 'multi-scan' according to
/home/saulius/struct/CIF-dictionaries/cif_core.dic dictionary named
'cif_core.dic' version 2.4.1 from 2010-06-29.

Automatic conversion script
Id: cif_fix_values 1715 2011-07-08 13:25:40Z adriana 

The following automatic conversions were performed:

'_exptl_crystal_density_meas' value 'Not Measured' was changed to '?'
- the value is perceived as not measured.

Automatic conversion script
Id: cif_fix_values 3008 2015-01-20 13:52:24Z robertas 
;
_cod_original_sg_symbol_H-M P2(1)/c
_cod_database_code 1502544

loop_
_symmetry_equiv_pos_as_xyz
'x, y, z'
'-x, y+1/2, -z+1/2'
'-x, -y, -z'
'x, -y-1/2, z-1/2'

loop_
_atom_site_label
_atom_site_type_symbol
_atom_site_fract_x
_atom_site_fract_y
_atom_site_fract_z
_atom_site_U_iso_or_equiv
_atom_site_adp_type
_atom_site_occupancy
_atom_site_symmetry_multiplicity
_atom_site_calc_flag
_atom_site_refinement_flags
S1 S 0.21748(5) 0.449191(17) 0.76099(4) 0.03004(13) Uani 1 1 d .
O1 O 1.0352(2) 0.40590(8) 1.13779(16) 0.0600(4) Uani 1 1 d .
O2 O 0.8773(3) 0.36426(8) 1.25618(16) 0.0676(5) Uani 1 1 d .
O3 O 0.25165(18) 0.50280(5) 0.69942(12) 0.0395(3) Uani 1 1 d .
O4 O 0.06907(17) 0.44636(6) 0.82014(13) 0.0427(3) Uani 1 1 d .
N1 N 0.8914(3) 0.39082(7) 1.15996(16) 0.0482(4) Uani 1 1 d .
N2 N 0.34944(19) 0.42564(6) 0.49781(14) 0.0338(3) Uani 1 1 d .
N3 N 0.18597(18) 0.39466(6) 0.65615(12) 0.0291(3) Uani 1 1 d .
N4 N 0.3174(2) 0.32537(6) 0.55109(15) 0.0387(3) Uani 1 1 d .
C1 C 0.7228(2) 0.40532(7) 1.06188(16) 0.0358(4) Uani 1 1 d .
C2 C 0.7392(2) 0.43198(9) 0.94928(18) 0.0410(4) Uani 1 1 d .
H2 H 0.8534 0.4408 0.9354 0.049 Uiso 1 1 calc R
C3 C 0.5822(2) 0.44547(8) 0.85681(17) 0.0376(4) Uani 1 1 d .
H3 H 0.5885 0.4633 0.7784 0.045 Uiso 1 1 calc R
C4 C 0.4157(2) 0.43243(7) 0.88113(14) 0.0289(3) Uani 1 1 d .
C5 C 0.4023(2) 0.40621(8) 0.99622(16) 0.0355(4) Uani 1 1 d .
H5 H 0.2885 0.3982 1.0117 0.043 Uiso 1 1 calc R
C6 C 0.5592(3) 0.39198(8) 1.08784(16) 0.0390(4) Uani 1 1 d .
H6 H 0.5540 0.3736 1.1659 0.047 Uiso 1 1 calc R
C7 C 0.2900(2) 0.38078(7) 0.56399(15) 0.0291(3) Uani 1 1 d .
C8 C 0.1154(2) 0.33625(7) 0.68859(17) 0.0355(4) Uani 1 1 d .
H8 H 0.1204 0.3337 0.7819 0.043 Uiso 1 1 calc R
C9 C -0.0827(3) 0.33267(10) 0.6067(2) 0.0529(5) Uani 1 1 d .
H9A H -0.1618 0.3517 0.6548 0.063 Uiso 1 1 calc R
H9B H -0.0925 0.3554 0.5270 0.063 Uiso 1 1 calc R
C10 C -0.1496(3) 0.26991(11) 0.5717(3) 0.0638(6) Uani 1 1 d .
H10A H -0.2716 0.2710 0.5148 0.077 Uiso 1 1 calc R
H10B H -0.1540 0.2477 0.6498 0.077 Uiso 1 1 calc R
C11 C -0.0193(4) 0.23951(10) 0.5031(2) 0.0600(6) Uani 1 1 d .
H11A H -0.0656 0.2000 0.4726 0.072 Uiso 1 1 calc R
H11B H -0.0093 0.2632 0.4282 0.072 Uiso 1 1 calc R
C12 C 0.1661(3) 0.23340(8) 0.5963(2) 0.0485(5) Uani 1 1 d .
H12A H 0.2476 0.2135 0.5514 0.058 Uiso 1 1 calc R
H12B H 0.1548 0.2077 0.6680 0.058 Uiso 1 1 calc R
C13 C 0.2518(3) 0.29247(7) 0.65121(18) 0.0383(4) Uani 1 1 d .
C14 C 0.4130(3) 0.27960(9) 0.7641(2) 0.0486(5) Uani 1 1 d .
H14A H 0.5005 0.2555 0.7344 0.073 Uiso 1 1 calc R
H14B H 0.3724 0.2582 0.8306 0.073 Uiso 1 1 calc R
H14C H 0.4687 0.3169 0.7989 0.073 Uiso 1 1 calc R
C15 C 0.4645(3) 0.40472(10) 0.4159(2) 0.0475(5) Uani 1 1 d .
H15A H 0.5572 0.3786 0.4653 0.071 Uiso 1 1 calc R
H15B H 0.5210 0.4386 0.3852 0.071 Uiso 1 1 calc R
H15C H 0.3917 0.3831 0.3429 0.071 Uiso 1 1 calc R
C16 C 0.2173(3) 0.47044(8) 0.43165(17) 0.0414(4) Uani 1 1 d .
H16A H 0.1660 0.4578 0.3435 0.062 Uiso 1 1 calc R
H16B H 0.2774 0.5085 0.4314 0.062 Uiso 1 1 calc R
H16C H 0.1217 0.4744 0.4766 0.062 Uiso 1 1 calc R

loop_
_atom_site_aniso_label
_atom_site_aniso_U_11
_atom_site_aniso_U_22
_atom_site_aniso_U_33
_atom_site_aniso_U_23
_atom_site_aniso_U_13
_atom_site_aniso_U_12
S1 0.0322(2) 0.0271(2) 0.0309(2) -0.00294(14) 0.00802(15) 0.00259(14)
O1 0.0399(8) 0.0703(10) 0.0617(9) -0.0192(8) -0.0029(7) 0.0125(7)
O2 0.0862(12) 0.0597(10) 0.0453(8) 0.0069(7) -0.0060(8) 0.0209(9)
O3 0.0520(7) 0.0250(6) 0.0387(6) -0.0001(5) 0.0055(5) 0.0019(5)
O4 0.0359(6) 0.0506(8) 0.0446(7) -0.0098(6) 0.0157(5) 0.0057(5)
N1 0.0578(11) 0.0394(8) 0.0397(9) -0.0109(7) -0.0029(7) 0.0170(7)
N2 0.0371(7) 0.0322(7) 0.0333(7) 0.0029(5) 0.0112(6) -0.0024(6)
N3 0.0324(7) 0.0260(6) 0.0299(6) -0.0018(5) 0.0098(5) -0.0013(5)
N4 0.0476(8) 0.0292(7) 0.0452(8) 0.0004(6) 0.0226(7) 0.0021(6)
C1 0.0409(9) 0.0325(8) 0.0310(8) -0.0072(6) 0.0027(7) 0.0076(7)
C2 0.0333(9) 0.0478(10) 0.0432(9) -0.0006(8) 0.0117(7) 0.0011(7)
C3 0.0367(9) 0.0453(10) 0.0327(8) 0.0058(7) 0.0122(7) -0.0006(7)
C4 0.0328(8) 0.0278(7) 0.0266(7) -0.0023(6) 0.0082(6) 0.0002(6)
C5 0.0401(9) 0.0368(8) 0.0327(8) 0.0001(6) 0.0151(7) -0.0019(7)
C6 0.0545(10) 0.0372(9) 0.0260(7) 0.0016(6) 0.0114(7) 0.0042(7)
C7 0.0288(7) 0.0292(7) 0.0300(7) -0.0011(6) 0.0085(6) -0.0005(6)
C8 0.0411(9) 0.0282(8) 0.0412(9) -0.0018(6) 0.0177(7) -0.0063(6)
C9 0.0400(10) 0.0494(11) 0.0689(14) -0.0049(10) 0.0126(9) -0.0083(8)
C10 0.0585(13) 0.0556(13) 0.0715(15) 0.0026(11) 0.0048(11) -0.0183(11)
C11 0.0869(17) 0.0389(10) 0.0483(11) -0.0055(9) 0.0050(11) -0.0110(10)
C12 0.0694(13) 0.0248(8) 0.0530(11) 0.0010(7) 0.0185(10) -0.0014(8)
C13 0.0497(10) 0.0261(8) 0.0429(9) 0.0018(7) 0.0190(8) 0.0001(7)
C14 0.0535(11) 0.0404(10) 0.0518(11) 0.0036(8) 0.0125(9) 0.0066(8)
C15 0.0476(11) 0.0534(11) 0.0488(11) 0.0027(9) 0.0257(9) -0.0048(8)
C16 0.0531(10) 0.0363(9) 0.0310(8) 0.0046(7) 0.0030(7) 0.0016(8)

loop_
_atom_type_symbol
_atom_type_description
_atom_type_scat_dispersion_real
_atom_type_scat_dispersion_imag
_atom_type_scat_source
C C 0.0033 0.0016 'International Tables Vol C Tables 4.2.6.8 and 6.1.1.4'
H H 0.0000 0.0000 'International Tables Vol C Tables 4.2.6.8 and 6.1.1.4'
N N 0.0061 0.0033 'International Tables Vol C Tables 4.2.6.8 and 6.1.1.4'
O O 0.0106 0.0060 'International Tables Vol C Tables 4.2.6.8 and 6.1.1.4'
S S 0.1246 0.1234 'International Tables Vol C Tables 4.2.6.8 and 6.1.1.4'

loop_
_geom_angle_atom_site_label_1
_geom_angle_atom_site_label_2
_geom_angle_atom_site_label_3
_geom_angle
O3 S1 O4 119.78(8)
O3 S1 N3 109.13(7)
O4 S1 N3 105.68(7)
O3 S1 C4 107.11(8)
O4 S1 C4 107.41(8)
N3 S1 C4 107.14(7)
O2 N1 O1 124.54(18)
O2 N1 C1 117.71(19)
O1 N1 C1 117.74(17)
C7 N2 C15 113.36(14)
C7 N2 C16 118.34(14)
C15 N2 C16 111.84(14)
C7 N3 C8 105.04(12)
C7 N3 S1 128.02(11)
C8 N3 S1 119.96(11)
C7 N4 C13 108.33(14)
C6 C1 C2 123.45(16)
C6 C1 N1 118.83(16)
C2 C1 N1 117.72(17)
C1 C2 C3 118.08(16)
C2 C3 C4 119.39(16)
C3 C4 C5 121.56(15)
C3 C4 S1 118.58(12)
C5 C4 S1 119.86(13)
C6 C5 C4 119.04(16)
C1 C6 C5 118.47(16)
N4 C7 N2 125.31(15)
N4 C7 N3 114.63(14)
N2 C7 N3 120.06(14)
N3 C8 C13 101.17(12)
N3 C8 C9 105.76(15)
C13 C8 C9 116.32(15)
C10 C9 C8 114.22(19)
C9 C10 C11 108.3(2)
C12 C11 C10 109.53(19)
C11 C12 C13 114.46(16)
N4 C13 C14 108.39(15)
N4 C13 C12 109.98(15)
C14 C13 C12 109.02(15)
N4 C13 C8 103.65(13)
C14 C13 C8 112.22(15)
C12 C13 C8 113.37(16)

loop_
_geom_bond_atom_site_label_1
_geom_bond_atom_site_label_2
_geom_bond_distance
S1 O3 1.4254(13)
S1 O4 1.4264(13)
S1 N3 1.6367(13)
S1 C4 1.7689(16)
O1 N1 1.225(2)
O2 N1 1.216(3)
N1 C1 1.483(2)
N2 C7 1.369(2)
N2 C15 1.460(2)
N2 C16 1.476(2)
N3 C7 1.4418(19)
N3 C8 1.490(2)
N4 C7 1.274(2)
N4 C13 1.484(2)
C1 C6 1.376(3)
C1 C2 1.377(3)
C2 C3 1.387(3)
C3 C4 1.388(2)
C4 C5 1.390(2)
C5 C6 1.386(3)
C8 C13 1.552(2)
C8 C9 1.552(3)
C9 C10 1.513(3)
C10 C11 1.532(4)
C11 C12 1.524(3)
C12 C13 1.530(3)
C13 C14 1.525(3)
